data_9009545
loop_
_publ_author_name
'Mukhtarova, N. N.'
'Kalinin, V. R.'
'Rastsvetaeva, R. K.'
'Ilyukhin, V. V.'
'Belov, N. V.'

_publ_section_title
;
 Crystal structure of gorgeyite K2Ca5(SO4)6*H2O
;
_journal_name_full 'Doklady Akademii Nauk SSSR'
_journal_page_first 102
_journal_page_last 105
_journal_volume 252
_journal_year 1980
_chemical_formula_sum 'Ca5 H2 K2 O25 S6'
_chemical_name_mineral Gorgeyite
_space_group_IT_number 15
_symmetry_space_group_name_Hall '-B 2b'
_symmetry_space_group_name_H-M 'B 1 1 2/b'
_cell_angle_alpha 90
_cell_angle_beta 90
_cell_angle_gamma 113.33
_cell_formula_units_Z 4
_cell_length_a 17.519
_cell_length_b 18.252
_cell_length_c 6.840
_cell_volume 2008.314
_database_code_amcsd 0012466
_exptl_crystal_density_diffrn 2.887
_cod_original_formula_sum 'K2 Ca5 S6 O25 H2'
_cod_database_code 9009545

loop_
_space_group_symop_operation_xyz
x,y,z
1/2+x,y,1/2+z
-x,1/2-y,z
1/2-x,1/2-y,1/2+z
x,1/2+y,-z
1/2+x,1/2+y,1/2-z
-x,-y,-z
1/2-x,-y,1/2-z

loop_
_atom_site_label
_atom_site_fract_x
_atom_site_fract_y
_atom_site_fract_z
_atom_site_U_iso_or_equiv
_atom_site_type_symbol
_atom_site_attached_hydrogens
K 0.06662 0.08944 0.10865 0.02153 K 0
Ca1 0.14857 0.48314 0.42274 0.00722 Ca 0
Ca2 0.28210 0.20681 0.37465 0.00747 Ca 0
Ca3 0.50000 0.25000 0.08789 0.00798 Ca 0
S1 0.36792 0.08811 0.41503 0.00684 S 0
S2 0.42453 0.38308 0.09998 0.00659 S 0
S3 0.21580 0.34618 0.38849 0.00633 S 0
O1 0.10118 0.42389 0.10670 0.01431 O 0
O2 0.13631 0.34132 0.47220 0.01355 O 0
O3 0.41207 0.17381 0.36140 0.01393 O 0
O4 0.38070 0.03539 0.26930 0.01330 O 0
O5 0.27828 0.07444 0.42470 0.01191 O 0
O6 0.20250 0.28060 0.22560 0.01444 O 0
O7 0.26207 0.42879 0.32880 0.01254 O 0
O8 0.39780 0.31376 0.23440 0.01418 O 0
O9 0.14414 0.12189 0.46690 0.01279 O 0
O10 0.23774 0.17762 0.03970 0.01254 O 0
O11 0.44686 0.45739 0.21090 0.01570 O 0
O12 0.00564 0.11918 0.48410 0.01267 O 0
Wat13 0.00000 0.25000 0.23080 0.03141 O 2

loop_
_cod_changelog_entry_id
_cod_changelog_entry_author
_cod_changelog_entry_date
_cod_changelog_entry_text
1
;cod-tools version 3.8.0
Id: cif_guess_AMCSD_atom_types 9574 2023-05-10 09:00:05Z saulius
;
2023-05-10T18:51:53+03:00
;Derived atom types and hydrogen counts
from atom names that follow the AMCSD naming convention
(Wat == water, O-H == hydroxyl).
;

loop_
_cod_related_entry_id
_cod_related_entry_database
_cod_related_entry_code
1 AMCSD 0012466
